data_4304490
loop_
_publ_author_name
'Amitava Choudhury'
'Peter K. Dorhout'

_publ_section_title
;
Synthesis, Structure, and Optical Properties of the Quaternary
Seleno-gallates NaLnGa4Se8 (Ln= La, Ce, Nd) and Their Comparison with the
Isostructural Thio-gallates
;
_journal_name_full 'Inorganic Chemistry'
_journal_page_first 3603
_journal_page_last 3609
_journal_paper_doi 10.1021/ic701986j
_journal_volume 47
_journal_year 2008
_chemical_formula_sum 'Ga4 La Na Se8'
_chemical_formula_weight 1072.46
_chemical_name_systematic
; 
 ? 
;
_space_group_IT_number 70
_symmetry_cell_setting orthorhombic
_symmetry_space_group_name_Hall '-F 2uv 2vw'
_symmetry_space_group_name_H-M 'F d d d :2'
_atom_sites_solution_hydrogens none
_atom_sites_solution_primary direct
_atom_sites_solution_secondary difmap
_audit_creation_method SHELXL-97
_cell_angle_alpha 90.00
_cell_angle_beta 90.00
_cell_angle_gamma 90.00
_cell_formula_units_Z 16
_cell_length_a 21.1979(4)
_cell_length_b 21.1625(7)
_cell_length_c 12.7216(7)
_cell_measurement_reflns_used 2329
_cell_measurement_temperature 296(2)
_cell_measurement_theta_max 31.46
_cell_measurement_theta_min 2.72
_cell_volume 5706.9(4)
_computing_cell_refinement APEX2
_computing_data_collection 'APEX2 (Bruker, 2006)'
_computing_data_reduction APEX2
_computing_molecular_graphics 'SHELXTL (Bruker, 1997)'
_computing_publication_material SHELXTL
_computing_structure_refinement 'SHELXL-97 (Sheldrick, 1997)'
_computing_structure_solution 'SHELXS-97 (Sheldrick, 1990)'
_diffrn_ambient_temperature 296(2)
_diffrn_measured_fraction_theta_full 1.000
_diffrn_measured_fraction_theta_max 1.000
_diffrn_measurement_device_type 'Bruker Kappa-APEX-II'
_diffrn_measurement_method 'phi and omega scans'
_diffrn_radiation_monochromator graphite
_diffrn_radiation_source 'fine-focus sealed tube'
_diffrn_radiation_type MoK\a
_diffrn_radiation_wavelength 0.71073
_diffrn_reflns_av_R_equivalents 0.0887
_diffrn_reflns_av_sigmaI/netI 0.0632
_diffrn_reflns_limit_h_max 26
_diffrn_reflns_limit_h_min -28
_diffrn_reflns_limit_k_max 27
_diffrn_reflns_limit_k_min -27
_diffrn_reflns_limit_l_max 16
_diffrn_reflns_limit_l_min -14
_diffrn_reflns_number 10000
_diffrn_reflns_theta_full 28.00
_diffrn_reflns_theta_max 28.00
_diffrn_reflns_theta_min 2.10
_diffrn_standards_decay_% 0
_diffrn_standards_interval_count 0
_diffrn_standards_interval_time 0
_diffrn_standards_number 0
_exptl_absorpt_coefficient_mu 30.783
_exptl_absorpt_correction_T_max 0.085
_exptl_absorpt_correction_T_min 0.03
_exptl_absorpt_correction_type multi-scan
_exptl_absorpt_process_details '(SADABS; Sheldrick, 1996)'
_exptl_crystal_colour 'light brown'
_exptl_crystal_density_diffrn 4.993
_exptl_crystal_density_method 'not measured'
_exptl_crystal_description rod
_exptl_crystal_F_000 7424
_exptl_crystal_size_max 0.18
_exptl_crystal_size_mid 0.09
_exptl_crystal_size_min 0.08
_refine_diff_density_max 1.927
_refine_diff_density_min -2.879
_refine_diff_density_rms 0.408
_refine_ls_extinction_coef 0.000128(9)
_refine_ls_extinction_expression Fc^*^=kFc[1+0.001xFc^2^\l^3^/sin(2\q)]^-1/4^
_refine_ls_extinction_method SHELXL
_refine_ls_goodness_of_fit_ref 1.084
_refine_ls_hydrogen_treatment none
_refine_ls_matrix_type full
_refine_ls_number_parameters 67
_refine_ls_number_reflns 1732
_refine_ls_number_restraints 0
_refine_ls_restrained_S_all 1.084
_refine_ls_R_factor_all 0.0647
_refine_ls_R_factor_gt 0.0450
_refine_ls_shift/su_max 0.001
_refine_ls_shift/su_mean 0.000
_refine_ls_structure_factor_coef Fsqd
_refine_ls_weighting_details 'calc w=1/[\s^2^(Fo^2^)+(0.0511P)^2^+71.7748P] where P=(Fo^2^+2Fc^2^)/3'
_refine_ls_weighting_scheme calc
_refine_ls_wR_factor_gt 0.1132
_refine_ls_wR_factor_ref 0.1220
_reflns_number_gt 1298
_reflns_number_total 1732
_reflns_threshold_expression >2sigma(I)
_cod_data_source_file ic701986j-file003_1.cif
_cod_data_source_block sad
_cod_depositor_comments
;
The following automatic conversions were performed:
'_symmetry_cell_setting' value 'Orthorhombic' changed to 'orthorhombic'
according to '/home/saulius/struct/CIF-dictionaries/cif_core.dic'
dictionary named 'cif_core.dic' version 2.4.1 from 2010-06-29.

Automatic conversion script
Id: cif_fix_enum 1527 2010-12-29 10:47:43Z saulius 
;
_cod_original_sg_symbol_H-M 'F d d d'
_cod_database_code 4304490

loop_
_symmetry_equiv_pos_as_xyz
'x, y, z'
'-x+3/4, -y+3/4, z'
'-x+3/4, y, -z+3/4'
'x, -y+3/4, -z+3/4'
'x, y+1/2, z+1/2'
'-x+3/4, -y+5/4, z+1/2'
'-x+3/4, y+1/2, -z+5/4'
'x, -y+5/4, -z+5/4'
'x+1/2, y, z+1/2'
'-x+5/4, -y+3/4, z+1/2'
'-x+5/4, y, -z+5/4'
'x+1/2, -y+3/4, -z+5/4'
'x+1/2, y+1/2, z'
'-x+5/4, -y+5/4, z'
'-x+5/4, y+1/2, -z+3/4'
'x+1/2, -y+5/4, -z+3/4'
'-x, -y, -z'
'x-3/4, y-3/4, -z'
'x-3/4, -y, z-3/4'
'-x, y-3/4, z-3/4'
'-x, -y+1/2, -z+1/2'
'x-3/4, y-1/4, -z+1/2'
'x-3/4, -y+1/2, z-1/4'
'-x, y-1/4, z-1/4'
'-x+1/2, -y, -z+1/2'
'x-1/4, y-3/4, -z+1/2'
'x-1/4, -y, z-1/4'
'-x+1/2, y-3/4, z-1/4'
'-x+1/2, -y+1/2, -z'
'x-1/4, y-1/4, -z'
'x-1/4, -y+1/2, z-3/4'
'-x+1/2, y-1/4, z-3/4'

loop_
_atom_site_label
_atom_site_type_symbol
_atom_site_fract_x
_atom_site_fract_y
_atom_site_fract_z
_atom_site_U_iso_or_equiv
_atom_site_adp_type
_atom_site_occupancy
_atom_site_symmetry_multiplicity
_atom_site_calc_flag
_atom_site_refinement_flags
_atom_site_disorder_assembly
_atom_site_disorder_group
La1 La 0.1250 0.1250 0.1250 0.0105(3) Uani 1 4 d S . .
La2 La 0.1250 0.1250 0.6250 0.0110(3) Uani 1 4 d S . .
Na1 Na 0.3780(3) 0.1250 0.1250 0.0247(15) Uani 1 2 d S . .
Ga1 Ga 0.75230(5) 0.48980(5) 0.12572(9) 0.0122(3) Uani 1 1 d . . .
Ga2 Ga 0.74980(5) 0.69498(5) 0.41592(9) 0.0121(3) Uani 1 1 d . . .
Se1 Se 0.00160(5) 0.59236(5) 0.24894(8) 0.0125(3) Uani 1 1 d . . .
Se2 Se 0.75181(5) 0.58347(4) 0.01509(8) 0.0108(3) Uani 1 1 d . . .
Se3 Se 0.58620(5) 0.74879(4) 0.24561(7) 0.0119(3) Uani 1 1 d . . .
Se4 Se 0.91335(5) 0.49871(4) 0.99849(7) 0.0116(3) Uani 1 1 d . . .

loop_
_atom_site_aniso_label
_atom_site_aniso_U_11
_atom_site_aniso_U_22
_atom_site_aniso_U_33
_atom_site_aniso_U_23
_atom_site_aniso_U_13
_atom_site_aniso_U_12
La1 0.0072(6) 0.0107(5) 0.0137(5) 0.000 0.000 0.000
La2 0.0074(6) 0.0113(5) 0.0144(6) 0.000 0.000 0.000
Na1 0.010(3) 0.026(3) 0.039(4) -0.002(3) 0.000 0.000
Ga1 0.0122(6) 0.0132(5) 0.0113(6) 0.0002(4) -0.0007(5) 0.0016(4)
Ga2 0.0102(6) 0.0136(5) 0.0125(6) -0.0007(4) 0.0006(4) -0.0012(4)
Se1 0.0131(6) 0.0112(5) 0.0130(5) 0.0010(3) 0.0027(4) -0.0004(4)
Se2 0.0092(6) 0.0112(5) 0.0119(5) -0.0007(3) 0.0003(4) 0.0008(3)
Se3 0.0068(6) 0.0149(5) 0.0140(5) -0.0017(4) 0.0007(4) -0.0002(4)
Se4 0.0068(6) 0.0116(5) 0.0164(5) -0.0002(4) -0.0008(4) -0.0005(3)

loop_
_atom_type_symbol
_atom_type_description
_atom_type_scat_dispersion_real
_atom_type_scat_dispersion_imag
_atom_type_scat_source
Na Na 0.0362 0.0249 'International Tables Vol C Tables 4.2.6.8 and 6.1.1.4'
Ga Ga 0.2307 1.6083 'International Tables Vol C Tables 4.2.6.8 and 6.1.1.4'
Se Se -0.0929 2.2259 'International Tables Vol C Tables 4.2.6.8 and 6.1.1.4'
La La -0.2871 2.4523 'International Tables Vol C Tables 4.2.6.8 and 6.1.1.4'

loop_
_geom_angle_atom_site_label_1
_geom_angle_atom_site_label_2
_geom_angle_atom_site_label_3
_geom_angle
_geom_angle_site_symmetry_1
_geom_angle_site_symmetry_3
_geom_angle_publ_flag
Se3 La1 Se3 149.68(4) 12_454 13_445 ?
Se3 La1 Se3 67.21(3) 12_454 2 ?
Se3 La1 Se3 121.61(3) 13_445 2 ?
Se3 La1 Se3 121.61(3) 12_454 7_544 ?
Se3 La1 Se3 67.21(3) 13_445 7_544 ?
Se3 La1 Se3 149.68(4) 2 7_544 ?
Se3 La1 Se2 132.14(3) 12_454 12_454 ?
Se3 La1 Se2 76.97(3) 13_445 12_454 ?
Se3 La1 Se2 78.06(3) 2 12_454 ?
Se3 La1 Se2 76.20(3) 7_544 12_454 ?
Se3 La1 Se2 76.97(3) 12_454 13_445 ?
Se3 La1 Se2 132.14(3) 13_445 13_445 ?
Se3 La1 Se2 76.20(3) 2 13_445 ?
Se3 La1 Se2 78.06(3) 7_544 13_445 ?
Se2 La1 Se2 63.13(4) 12_454 13_445 ?
Se3 La1 Se2 76.20(3) 12_454 7_544 ?
Se3 La1 Se2 78.06(3) 13_445 7_544 ?
Se3 La1 Se2 76.97(3) 2 7_544 ?
Se3 La1 Se2 132.14(3) 7_544 7_544 ?
Se2 La1 Se2 127.38(4) 12_454 7_544 ?
Se2 La1 Se2 147.65(3) 13_445 7_544 ?
Se3 La1 Se2 78.06(3) 12_454 2 ?
Se3 La1 Se2 76.20(3) 13_445 2 ?
Se3 La1 Se2 132.14(3) 2 2 ?
Se3 La1 Se2 76.97(3) 7_544 2 ?
Se2 La1 Se2 147.65(3) 12_454 2 ?
Se2 La1 Se2 127.38(4) 13_445 2 ?
Se2 La1 Se2 63.13(4) 7_544 2 ?
Se1 La2 Se1 66.70(4) 10_455 15_445 ?
Se1 La2 Se1 119.53(4) 10_455 5_545 ?
Se1 La2 Se1 154.52(4) 15_445 5_545 ?
Se1 La2 Se1 154.52(4) 10_455 4 ?
Se1 La2 Se1 119.53(4) 15_445 4 ?
Se1 La2 Se1 66.70(4) 5_545 4 ?
Se1 La2 Se4 73.59(3) 10_455 23 ?
Se1 La2 Se4 81.53(3) 15_445 23 ?
Se1 La2 Se4 77.40(3) 5_545 23 ?
Se1 La2 Se4 130.40(3) 4 23 ?
Se1 La2 Se4 77.40(3) 10_455 24_655 ?
Se1 La2 Se4 130.40(3) 15_445 24_655 ?
Se1 La2 Se4 73.59(3) 5_545 24_655 ?
Se1 La2 Se4 81.53(3) 4 24_655 ?
Se4 La2 Se4 120.37(3) 23 24_655 ?
Se1 La2 Se4 130.40(3) 10_455 21_656 ?
Se1 La2 Se4 77.40(3) 15_445 21_656 ?
Se1 La2 Se4 81.53(3) 5_545 21_656 ?
Se1 La2 Se4 73.59(3) 4 21_656 ?
Se4 La2 Se4 68.09(3) 23 21_656 ?
Se4 La2 Se4 150.18(4) 24_655 21_656 ?
Se1 La2 Se4 81.53(3) 10_455 22_556 ?
Se1 La2 Se4 73.59(3) 15_445 22_556 ?
Se1 La2 Se4 130.40(3) 5_545 22_556 ?
Se1 La2 Se4 77.40(3) 4 22_556 ?
Se4 La2 Se4 150.18(4) 23 22_556 ?
Se4 La2 Se4 68.09(3) 24_655 22_556 ?
Se4 La2 Se4 120.37(3) 21_656 22_556 ?
Se1 Na1 Se1 66.62(12) 13_545 12_554 ?
Se1 Na1 Se2 150.84(3) 13_545 13_445 ?
Se1 Na1 Se2 123.30(3) 12_554 13_445 ?
Se1 Na1 Se2 123.30(3) 13_545 12_454 ?
Se1 Na1 Se2 150.84(3) 12_554 12_454 ?
Se2 Na1 Se2 63.37(12) 13_445 12_454 ?
Se1 Na1 Se4 74.70(9) 13_545 12_455 ?
Se1 Na1 Se4 82.74(10) 12_554 12_455 ?
Se2 Na1 Se4 130.88(14) 13_445 12_455 ?
Se2 Na1 Se4 75.09(5) 12_454 12_455 ?
Se1 Na1 Se4 82.74(10) 13_545 13_444 ?
Se1 Na1 Se4 74.70(9) 12_554 13_444 ?
Se2 Na1 Se4 75.09(5) 13_445 13_444 ?
Se2 Na1 Se4 130.88(14) 12_454 13_444 ?
Se4 Na1 Se4 153.0(2) 12_455 13_444 ?
Se1 Na1 Se3 78.04(5) 13_545 26 ?
Se1 Na1 Se3 131.43(13) 12_554 26 ?
Se2 Na1 Se3 76.36(9) 13_445 26 ?
Se2 Na1 Se3 76.88(9) 12_454 26 ?
Se4 Na1 Se3 119.51(2) 12_455 26 ?
Se4 Na1 Se3 68.55(2) 13_444 26 ?
Se1 Na1 Se3 131.43(13) 13_545 27_565 ?
Se1 Na1 Se3 78.04(5) 12_554 27_565 ?
Se2 Na1 Se3 76.88(9) 13_445 27_565 ?
Se2 Na1 Se3 76.36(9) 12_454 27_565 ?
Se4 Na1 Se3 68.55(2) 12_455 27_565 ?
Se4 Na1 Se3 119.51(2) 13_444 27_565 ?
Se3 Na1 Se3 148.4(2) 26 27_565 ?
Se1 Ga1 Se3 121.41(5) 27_665 22_655 ?
Se1 Ga1 Se3 119.66(5) 27_665 14 ?
Se3 Ga1 Se3 97.75(5) 22_655 14 ?
Se1 Ga1 Se2 101.77(5) 27_665 . ?
Se3 Ga1 Se2 109.27(5) 22_655 . ?
Se3 Ga1 Se2 106.20(5) 14 . ?
Se2 Ga2 Se4 124.65(6) 8_554 26_566 ?
Se2 Ga2 Se1 101.86(5) 8_554 3 ?
Se4 Ga2 Se1 102.17(5) 26_566 3 ?
Se2 Ga2 Se4 121.89(6) 8_554 6_654 ?
Se4 Ga2 Se4 98.56(5) 26_566 6_654 ?
Se1 Ga2 Se4 104.77(5) 3 6_654 ?
Ga1 Se1 Ga2 110.65(5) 19_566 3 ?
Ga1 Se1 La2 119.93(5) 19_566 5_554 ?
Ga2 Se1 La2 92.15(4) 3 5_554 ?
Ga1 Se1 Na1 120.59(7) 19_566 13_455 ?
Ga2 Se1 Na1 90.98(4) 3 13_455 ?
La2 Se1 Na1 113.34(7) 5_554 13_455 ?
Ga2 Se2 Ga1 110.72(5) 8_554 . ?
Ga2 Se2 Na1 121.07(7) 8_554 13 ?
Ga1 Se2 Na1 88.10(4) . 13 ?
Ga2 Se2 La1 118.94(5) 8_554 13 ?
Ga1 Se2 La1 88.52(4) . 13 ?
Na1 Se2 La1 116.75(6) 13 13 ?
Ga1 Se3 Ga1 82.25(5) 26_565 14 ?
Ga1 Se3 La1 117.11(4) 26_565 13 ?
Ga1 Se3 La1 88.77(4) 14 13 ?
Ga1 Se3 Na1 85.58(8) 26_565 22_665 ?
Ga1 Se3 Na1 116.45(8) 14 22_665 ?
La1 Se3 Na1 149.04(10) 13 22_665 ?
Ga2 Se4 Ga2 81.44(5) 22_656 6_655 ?
Ga2 Se4 La2 91.68(4) 22_656 21_656 ?
Ga2 Se4 La2 112.71(4) 6_655 21_656 ?
Ga2 Se4 Na1 110.06(9) 22_656 13_556 ?
Ga2 Se4 Na1 89.15(9) 6_655 13_556 ?
La2 Se4 Na1 151.59(11) 21_656 13_556 ?

loop_
_geom_bond_atom_site_label_1
_geom_bond_atom_site_label_2
_geom_bond_distance
_geom_bond_site_symmetry_2
_geom_bond_publ_flag
La1 Se3 3.1454(9) 12_454 ?
La1 Se3 3.1454(9) 13_445 ?
La1 Se3 3.1454(9) 2 ?
La1 Se3 3.1454(9) 7_544 ?
La1 Se2 3.1549(10) 12_454 ?
La1 Se2 3.1549(10) 13_445 ?
La1 Se2 3.1549(10) 7_544 ?
La1 Se2 3.1549(10) 2 ?
La2 Se1 3.1313(10) 10_455 ?
La2 Se1 3.1313(10) 15_445 ?
La2 Se1 3.1313(10) 5_545 ?
La2 Se1 3.1313(10) 4 ?
La2 Se4 3.1596(9) 23 ?
La2 Se4 3.1596(9) 24_655 ?
La2 Se4 3.1596(9) 21_656 ?
La2 Se4 3.1596(9) 22_556 ?
Na1 Se1 3.134(5) 13_545 ?
Na1 Se1 3.134(5) 12_554 ?
Na1 Se2 3.144(5) 13_445 ?
Na1 Se2 3.144(5) 12_454 ?
Na1 Se4 3.2084(16) 12_455 ?
Na1 Se4 3.2084(16) 13_444 ?
Na1 Se3 3.2603(18) 26 ?
Na1 Se3 3.2603(18) 27_565 ?
Ga1 Se1 2.3717(15) 27_665 ?
Ga1 Se3 2.4247(15) 22_655 ?
Ga1 Se3 2.4297(15) 14 ?
Ga1 Se2 2.4312(14) . ?
Ga2 Se2 2.3805(15) 8_554 ?
Ga2 Se4 2.4158(15) 26_566 ?
Ga2 Se1 2.4269(14) 3 ?
Ga2 Se4 2.4316(15) 6_654 ?
Se1 Ga1 2.3717(15) 19_566 ?
Se1 Ga2 2.4269(14) 3 ?
Se1 La2 3.1313(10) 5_554 ?
Se1 Na1 3.134(5) 13_455 ?
Se2 Ga2 2.3805(15) 8_554 ?
Se2 Na1 3.144(5) 13 ?
Se2 La1 3.1549(10) 13 ?
Se3 Ga1 2.4247(15) 26_565 ?
Se3 Ga1 2.4297(15) 14 ?
Se3 La1 3.1454(9) 13 ?
Se3 Na1 3.2603(18) 22_665 ?
Se4 Ga2 2.4158(15) 22_656 ?
Se4 Ga2 2.4316(15) 6_655 ?
Se4 La2 3.1596(9) 21_656 ?
Se4 Na1 3.2084(16) 13_556 ?
